data_2229808
loop_
_publ_author_name
'Akkurt, Mehmet'
'\,Celik, \'Ismail'
'Demir, Hale'
'\"Ozk\?ir\?iml\?i, Sumru'
'B\"uy\"ukg\"ung\"or, Orhan'

_publ_section_title
;
 <i>N</i>-[2-(4-Chlorophenyl)-5-methyl-4-oxo-1,3-thiazolidin-3-yl]pyridine-3-carboxamide
;
_journal_coeditor_code QM2002
_journal_issue 4
_journal_name_full 'Acta Crystallographica Section E'
_journal_page_first o745
_journal_page_last o746
_journal_paper_doi 10.1107/S1600536811007136
_journal_volume 67
_journal_year 2011
_chemical_formula_iupac 'C16 H14 Cl N3 O2 S'
_chemical_formula_moiety 'C16 H14 Cl N3 O2 S'
_chemical_formula_sum 'C16 H14 Cl N3 O2 S'
_chemical_formula_weight 347.82
_chemical_name_systematic
;
<i>N</i>-[2-(4-Chlorophenyl)-5-methyl-4-oxo-1,3-thiazolidin-3-yl]pyridine-3-
carboxamide
;
_space_group_IT_number 2
_symmetry_cell_setting triclinic
_symmetry_space_group_name_Hall '-P 1'
_symmetry_space_group_name_H-M 'P -1'
_atom_sites_solution_hydrogens geom
_atom_sites_solution_primary direct
_atom_sites_solution_secondary difmap
_cell_angle_alpha 91.798(5)
_cell_angle_beta 100.282(5)
_cell_angle_gamma 98.068(5)
_cell_formula_units_Z 4
_cell_length_a 11.4481(7)
_cell_length_b 12.0276(7)
_cell_length_c 12.5556(7)
_cell_measurement_reflns_used 29172
_cell_measurement_temperature 296
_cell_measurement_theta_max 28.14
_cell_measurement_theta_min 1.83
_cell_volume 1681.39(17)
_computing_cell_refinement 'X-AREA (Stoe & Cie, 2002)'
_computing_data_collection 'X-AREA (Stoe & Cie, 2002)'
_computing_data_reduction 'X-RED32 (Stoe & Cie, 2002)'
_computing_molecular_graphics 'ORTEP-3 (Farrugia, 1997)'
_computing_publication_material 'WinGX (Farrugia, 1999)'
_computing_structure_refinement 'SHELXL97 (Sheldrick, 2008)'
_computing_structure_solution 'SHELXS97 (Sheldrick, 2008)'
_diffrn_ambient_temperature 296
_diffrn_detector_area_resol_mean 6.67
_diffrn_measured_fraction_theta_full 0.985
_diffrn_measured_fraction_theta_max 0.985
_diffrn_measurement_device '2-circle goniometer'
_diffrn_measurement_device_type 'Stoe IPDS 2'
_diffrn_measurement_method \w
_diffrn_radiation_monochromator 'plane graphite'
_diffrn_radiation_type 'Mo K\a'
_diffrn_radiation_wavelength 0.71073
_diffrn_reflns_av_R_equivalents 0.0785
_diffrn_reflns_av_sigmaI/netI 0.0645
_diffrn_reflns_limit_h_max 14
_diffrn_reflns_limit_h_min -14
_diffrn_reflns_limit_k_max 15
_diffrn_reflns_limit_k_min -15
_diffrn_reflns_limit_l_max 16
_diffrn_reflns_limit_l_min -16
_diffrn_reflns_number 27641
_diffrn_reflns_reduction_process
;
;
_diffrn_reflns_theta_full 27.65
_diffrn_reflns_theta_max 27.65
_diffrn_reflns_theta_min 2.23
_exptl_absorpt_coefficient_mu 0.363
_exptl_absorpt_correction_T_max 0.918
_exptl_absorpt_correction_T_min 0.772
_exptl_absorpt_correction_type integration
_exptl_absorpt_process_details '(X-RED32; Stoe & Cie, 2002)'
_exptl_crystal_colour colourless
_exptl_crystal_density_diffrn 1.374
_exptl_crystal_density_method 'Not Measured'
_exptl_crystal_description block
_exptl_crystal_F_000 720
_exptl_crystal_size_max 0.750
_exptl_crystal_size_mid 0.460
_exptl_crystal_size_min 0.240
_refine_diff_density_max 0.662
_refine_diff_density_min -0.355
_refine_ls_extinction_method none
_refine_ls_goodness_of_fit_ref 1.040
_refine_ls_hydrogen_treatment mixed
_refine_ls_matrix_type full
_refine_ls_number_parameters 472
_refine_ls_number_reflns 7719
_refine_ls_number_restraints 22
_refine_ls_restrained_S_all 1.043
_refine_ls_R_factor_all 0.1547
_refine_ls_R_factor_gt 0.0788
_refine_ls_shift/su_max 0.000
_refine_ls_shift/su_mean 0.000
_refine_ls_structure_factor_coef Fsqd
_refine_ls_weighting_details 'calc w=1/[\s^2^(Fo^2^)+(0.1067P)^2^] where P=(Fo^2^+2Fc^2^)/3'
_refine_ls_weighting_scheme calc
_refine_ls_wR_factor_gt 0.1871
_refine_ls_wR_factor_ref 0.2245
_reflns_number_gt 3832
_reflns_number_total 7719
_reflns_threshold_expression I>2\s(I)
_cod_data_source_file qm2002.cif
_cod_data_source_block I
_cod_database_code 2229808
_cod_database_fobs_code 2229808

loop_
_symmetry_equiv_pos_site_id
_symmetry_equiv_pos_as_xyz
1 x,y,z
2 -x,-y,-z

loop_
_atom_site_aniso_label
_atom_site_aniso_U_11
_atom_site_aniso_U_22
_atom_site_aniso_U_33
_atom_site_aniso_U_12
_atom_site_aniso_U_13
_atom_site_aniso_U_23
Cl1 0.269(3) 0.1774(18) 0.1155(14) 0.0062(18) 0.1042(17) 0.0163(12)
S1A 0.244(8) 0.073(4) 0.091(5) -0.012(4) 0.048(5) -0.018(3)
O1A 0.24(2) 0.084(7) 0.102(7) -0.052(8) 0.075(13) -0.005(5)
O2 0.076(2) 0.101(2) 0.178(4) 0.0148(18) 0.047(2) -0.045(2)
N1 0.087(2) 0.0497(16) 0.070(2) 0.0071(15) 0.0170(17) -0.0032(14)
N2 0.059(2) 0.0561(17) 0.079(2) 0.0097(15) 0.0137(17) -0.0104(15)
N3 0.068(2) 0.077(2) 0.074(2) 0.0073(17) 0.0164(17) -0.0166(17)
C1 0.072(3) 0.084(3) 0.093(3) 0.018(2) 0.020(2) 0.003(2)
C2 0.097(4) 0.105(4) 0.115(4) 0.013(3) 0.048(4) -0.008(3)
C3 0.119(4) 0.100(4) 0.080(3) 0.001(3) 0.041(3) -0.013(3)
C4 0.130(5) 0.084(3) 0.075(3) 0.009(3) 0.003(3) 0.011(2)
C5 0.077(3) 0.076(3) 0.101(3) 0.016(2) 0.022(3) -0.015(2)
C6 0.068(2) 0.0543(19) 0.069(2) 0.0017(18) 0.016(2) -0.0098(17)
C7 0.075(3) 0.067(2) 0.088(3) 0.013(2) 0.026(2) -0.002(2)
C8A 0.156(4) 0.0762(19) 0.077(2) -0.011(2) 0.037(3) -0.0049(17)
C9 0.156(4) 0.0762(19) 0.077(2) -0.011(2) 0.037(3) -0.0049(17)
C10A 0.156(4) 0.0762(19) 0.077(2) -0.011(2) 0.037(3) -0.0049(17)
C11 0.062(2) 0.064(2) 0.083(3) 0.0152(19) 0.024(2) -0.0036(19)
C12 0.050(2) 0.060(2) 0.064(2) 0.0084(16) 0.0107(17) 0.0035(16)
C13 0.057(2) 0.085(3) 0.089(3) 0.005(2) 0.024(2) -0.004(2)
C14 0.066(3) 0.085(3) 0.090(3) -0.012(2) 0.017(2) -0.009(2)
C15 0.081(3) 0.066(2) 0.073(3) -0.006(2) 0.013(2) -0.0091(19)
C16 0.052(2) 0.065(2) 0.066(2) 0.0027(17) 0.0100(17) -0.0077(17)
O1B 0.137(10) 0.072(6) 0.085(7) 0.009(5) 0.032(6) 0.026(4)
C8B 0.156(4) 0.0762(19) 0.077(2) -0.011(2) 0.037(3) -0.0049(17)
S1B 0.091(3) 0.0448(18) 0.065(3) 0.0036(16) 0.034(2) -0.0074(16)
C10B 0.156(4) 0.0762(19) 0.077(2) -0.011(2) 0.037(3) -0.0049(17)
Cl2 0.1166(12) 0.1148(11) 0.1481(14) -0.0239(9) 0.0171(10) -0.0426(10)
S2B 0.106(3) 0.097(3) 0.053(2) 0.0045(19) 0.015(2) 0.0232(19)
O3B 0.082(7) 0.073(5) 0.066(5) -0.007(5) 0.001(4) -0.008(3)
O4 0.0670(18) 0.121(3) 0.112(3) -0.0004(17) 0.0334(18) 0.035(2)
N4 0.081(2) 0.071(2) 0.0566(18) 0.0041(17) 0.0111(16) 0.0054(15)
N5 0.064(2) 0.077(2) 0.063(2) 0.0064(17) 0.0149(16) 0.0156(16)
N6 0.067(2) 0.081(2) 0.092(3) 0.0213(18) -0.003(2) -0.001(2)
C17 0.078(3) 0.075(2) 0.074(3) 0.016(2) 0.032(2) -0.001(2)
C18 0.099(3) 0.072(3) 0.083(3) 0.016(2) 0.032(3) -0.012(2)
C19 0.086(3) 0.070(2) 0.086(3) 0.002(2) 0.012(2) -0.012(2)
C20 0.076(3) 0.102(3) 0.096(3) -0.001(3) 0.028(3) -0.024(3)
C21 0.073(3) 0.094(3) 0.078(3) 0.008(2) 0.023(2) -0.021(2)
C22 0.071(2) 0.071(2) 0.061(2) 0.0129(19) 0.0199(19) 0.0038(18)
C23 0.081(3) 0.078(3) 0.061(2) 0.002(2) 0.022(2) 0.0031(19)
C24B 0.067(6) 0.077(7) 0.073(6) 0.017(5) 0.002(5) 0.018(4)
C25 0.113(4) 0.075(3) 0.066(3) -0.005(3) -0.005(3) 0.002(2)
C26B 0.107(9) 0.105(10) 0.108(8) -0.011(7) 0.018(7) 0.036(7)
C27 0.056(2) 0.077(2) 0.077(3) 0.0028(19) 0.019(2) 0.005(2)
C28 0.051(2) 0.059(2) 0.070(2) 0.0035(16) 0.0079(18) 0.0024(17)
C29 0.064(2) 0.071(2) 0.075(3) 0.0182(19) 0.016(2) 0.015(2)
C30 0.080(3) 0.072(2) 0.073(3) 0.015(2) 0.017(2) 0.009(2)
C31 0.090(3) 0.063(2) 0.073(3) 0.013(2) -0.005(2) 0.0019(19)
C32 0.057(2) 0.080(3) 0.086(3) 0.008(2) 0.016(2) -0.003(2)
O3A 0.131(15) 0.106(8) 0.077(7) -0.020(11) -0.007(7) -0.005(5)
S2A 0.207(10) 0.088(3) 0.067(3) -0.042(4) 0.049(4) -0.006(2)
C26A 0.22(2) 0.069(8) 0.104(10) 0.010(9) 0.049(12) 0.019(6)
C24A 0.088(11) 0.066(7) 0.095(8) 0.012(8) 0.005(7) 0.011(5)

loop_
_atom_site_type_symbol
_atom_site_label
_atom_site_fract_x
_atom_site_fract_y
_atom_site_fract_z
_atom_site_U_iso_or_equiv
_atom_site_thermal_displace_type
_atom_site_calc_flag
_atom_site_refinement_flags
_atom_site_occupancy
Cl Cl1 0.8901(3) 0.6468(2) -0.35513(17) 0.1812(13) Uani . . 1.000
S S1A 0.7796(8) 0.5821(6) 0.1573(6) 0.138(3) Uani . . 0.509(7)
O O1A 0.6878(18) 0.2824(10) 0.2212(17) 0.144(7) Uani . . 0.509(7)
O O2 0.4901(3) 0.2917(3) -0.0056(4) 0.1164(16) Uani . . 1.000
N N1 0.7159(3) 0.3872(2) 0.0735(3) 0.0690(11) Uani . . 1.000
N N2 0.6874(3) 0.2946(2) 0.0007(3) 0.0648(11) Uani . . 1.000
N N3 0.6148(3) 0.0002(3) -0.2017(3) 0.0734(12) Uani . . 1.000
C C1 0.8487(4) 0.4981(4) -0.0856(4) 0.0818(17) Uani . . 1.000
C C2 0.8909(5) 0.5318(5) -0.1736(5) 0.103(2) Uani . . 1.000
C C3 0.8331(6) 0.5976(5) -0.2426(4) 0.099(2) Uani . . 1.000
C C4 0.7303(6) 0.6322(4) -0.2259(4) 0.099(2) Uani . . 1.000
C C5 0.6829(4) 0.5983(4) -0.1331(4) 0.0840(17) Uani . . 1.000
C C6 0.7462(4) 0.5298(3) -0.0607(3) 0.0644(11) Uani . . 1.000
C C7 0.6970(4) 0.4995(3) 0.0387(3) 0.0752(16) Uani . . 1.000
C C8A 0.7651(11) 0.4770(7) 0.2554(8) 0.1041(16) Uani . . 0.509(7)
C C9 0.7211(6) 0.3722(4) 0.1807(4) 0.1041(16) Uani . . 1.000
C C10A 0.6693(11) 0.4777(8) 0.3215(8) 0.1041(16) Uani . . 0.509(7)
C C11 0.5725(4) 0.2482(3) -0.0301(3) 0.0680(14) Uani . . 1.000
C C12 0.5490(3) 0.1396(3) -0.0971(3) 0.0580(12) Uani . . 1.000
C C13 0.4367(4) 0.0760(4) -0.1111(4) 0.0764(16) Uani . . 1.000
C C14 0.4137(4) -0.0244(4) -0.1702(4) 0.0826(17) Uani . . 1.000
C C15 0.5063(4) -0.0598(3) -0.2123(3) 0.0754(16) Uani . . 1.000
C C16 0.6341(3) 0.0984(3) -0.1448(3) 0.0619(12) Uani . . 1.000
O O1B 0.7422(14) 0.2805(11) 0.2169(16) 0.097(5) Uani . . 0.491(7)
C C8B 0.7113(12) 0.4845(6) 0.2354(7) 0.1041(16) Uani . . 0.491(7)
S S1B 0.7748(4) 0.5927(4) 0.1577(4) 0.0654(15) Uani . . 0.491(7)
C C10B 0.7736(12) 0.4965(8) 0.3510(7) 0.1041(16) Uani . . 0.491(7)
Cl Cl2 0.58109(15) 0.34663(14) 0.67393(16) 0.1325(7) Uani . . 1.000
S S2B 0.2083(8) -0.1467(6) 0.5623(5) 0.0859(16) Uani . . 0.536(14)
O O3B 0.1523(12) -0.2164(15) 0.2601(9) 0.077(3) Uani . . 0.536(14)
O O4 -0.0346(3) -0.0194(3) 0.2833(3) 0.0987(15) Uani . . 1.000
N N4 0.1814(3) -0.0645(3) 0.3760(3) 0.0704(11) Uani . . 1.000
N N5 0.1663(3) 0.0090(3) 0.2930(3) 0.0678(12) Uani . . 1.000
N N6 -0.0872(3) 0.2001(3) 0.0369(3) 0.0813(14) Uani . . 1.000
C C17 0.2708(4) 0.1416(3) 0.6150(3) 0.0731(16) Uani . . 1.000
C C18 0.3620(4) 0.2248(4) 0.6595(4) 0.0828(17) Uani . . 1.000
C C19 0.4657(4) 0.2409(4) 0.6175(4) 0.0824(16) Uani . . 1.000
C C20 0.4777(4) 0.1736(4) 0.5301(4) 0.0919(17) Uani . . 1.000
C C21 0.3865(4) 0.0890(4) 0.4873(4) 0.0815(17) Uani . . 1.000
C C22 0.2809(4) 0.0725(3) 0.5280(3) 0.0665(12) Uani . . 1.000
C C23 0.1813(4) -0.0218(3) 0.4866(3) 0.0732(16) Uani . . 1.000
C C24B 0.1630(9) -0.2483(8) 0.4489(6) 0.073(4) Uani . . 0.536(14)
C C25 0.1511(5) -0.1769(4) 0.3519(3) 0.0892(19) Uani . . 1.000
C C26B 0.0360(10) -0.3105(13) 0.4355(10) 0.109(5) Uani . . 0.536(14)
C C27 0.0520(4) 0.0210(3) 0.2470(3) 0.0698(14) Uani . . 1.000
C C28 0.0399(3) 0.0915(3) 0.1506(3) 0.0609(12) Uani . . 1.000
C C29 0.1235(4) 0.1093(3) 0.0831(3) 0.0686(14) Uani . . 1.000
C C30 0.1012(4) 0.1714(3) -0.0052(4) 0.0742(16) Uani . . 1.000
C C31 -0.0038(4) 0.2152(3) -0.0245(4) 0.0777(16) Uani . . 1.000
C C32 -0.0642(4) 0.1396(4) 0.1230(4) 0.0744(16) Uani . . 1.000
O O3A 0.1055(17) -0.222(2) 0.2615(11) 0.112(6) Uani . . 0.464(14)
S S2A 0.1797(13) -0.1417(6) 0.5686(7) 0.124(4) Uani . . 0.464(14)
C C26A 0.125(2) -0.3496(9) 0.4571(12) 0.129(8) Uani . . 0.464(14)
C C24A 0.1067(14) -0.2284(8) 0.4507(8) 0.084(5) Uani . . 0.464(14)
H H4 0.69110 0.67770 -0.27450 0.1190 Uiso calc R 1.000
H H5 0.61180 0.62040 -0.12010 0.1000 Uiso calc R 1.000
H H7 0.61160 0.50710 0.02850 0.0900 Uiso calc R 1.000
H H8A 0.84280 0.47200 0.30120 0.1250 Uiso calc . 0.509(7)
H H10A 0.68990 0.54090 0.37330 0.1560 Uiso calc . 0.509(7)
H H10B 0.66180 0.40940 0.35890 0.1560 Uiso calc . 0.509(7)
H H2 0.96150 0.50930 -0.18740 0.1230 Uiso calc R 1.000
H H13 0.37660 0.10150 -0.08030 0.0920 Uiso calc R 1.000
H H14 0.33810 -0.06750 -0.18170 0.1000 Uiso calc R 1.000
H H15 0.49220 -0.12940 -0.25030 0.0900 Uiso calc R 1.000
H H16 0.70960 0.14150 -0.13690 0.0740 Uiso calc R 1.000
H H1 0.89030 0.45170 -0.03990 0.0980 Uiso calc R 1.000
H HN2 0.749(2) 0.262(3) 0.002(3) 0.0740 Uiso . . 1.000
H H10C 0.59440 0.48320 0.27480 0.1560 Uiso calc . 0.509(7)
H H8B 0.62630 0.49040 0.23240 0.1250 Uiso calc . 0.491(7)
H H10D 0.76410 0.56750 0.38270 0.1560 Uiso calc . 0.491(7)
H H10E 0.85750 0.49290 0.35460 0.1560 Uiso calc . 0.491(7)
H H10F 0.73940 0.43670 0.39000 0.1560 Uiso calc . 0.491(7)
H H20 0.54700 0.18550 0.50050 0.1100 Uiso calc R 1.000
H H21 0.39560 0.04200 0.43000 0.0980 Uiso calc R 1.000
H H18 0.35390 0.27040 0.71810 0.1000 Uiso calc R 1.000
H H24B 0.22180 -0.29980 0.44640 0.0880 Uiso calc . 0.536(14)
H H26D 0.03210 -0.36400 0.49030 0.1630 Uiso calc . 0.536(14)
H H23 0.10540 0.00730 0.48570 0.0880 Uiso calc R 1.000
H H26F -0.01820 -0.25770 0.44240 0.1630 Uiso calc . 0.536(14)
H H29 0.19460 0.07880 0.09810 0.0820 Uiso calc R 1.000
H H30 0.15640 0.18380 -0.05120 0.0890 Uiso calc R 1.000
H H31 -0.01770 0.25830 -0.08440 0.0930 Uiso calc R 1.000
H H32 -0.12120 0.12880 0.16750 0.0890 Uiso calc R 1.000
H HN5 0.226(3) 0.029(4) 0.261(4) 0.0970 Uiso . . 1.000
H H26E 0.01380 -0.34920 0.36510 0.1630 Uiso calc . 0.536(14)
H H17 0.20090 0.13130 0.64370 0.0870 Uiso calc R 1.000
H H24A 0.02040 -0.22560 0.44160 0.1010 Uiso calc . 0.464(14)
H H26A 0.09860 -0.37910 0.52040 0.1940 Uiso calc . 0.464(14)
H H26B 0.20830 -0.35500 0.46130 0.1940 Uiso calc . 0.464(14)
H H26C 0.07890 -0.39210 0.39360 0.1940 Uiso calc . 0.464(14)

loop_
_atom_type_symbol
_atom_type_description
_atom_type_scat_dispersion_real
_atom_type_scat_dispersion_imag
_atom_type_scat_source
S S 0.1246 0.1234 'International Tables Vol C Tables 4.2.6.8 and 6.1.1.4'
O O 0.0106 0.0060 'International Tables Vol C Tables 4.2.6.8 and 6.1.1.4'
N N 0.0061 0.0033 'International Tables Vol C Tables 4.2.6.8 and 6.1.1.4'
Cl Cl 0.1484 0.1585 'International Tables Vol C Tables 4.2.6.8 and 6.1.1.4'
H H 0.0000 0.0000 'International Tables Vol C Tables 4.2.6.8 and 6.1.1.4'
C C 0.0033 0.0016 'International Tables Vol C Tables 4.2.6.8 and 6.1.1.4'

loop_
_geom_angle_atom_site_label_1
_geom_angle_atom_site_label_2
_geom_angle_atom_site_label_3
_geom_angle_site_symmetry_1
_geom_angle_site_symmetry_2
_geom_angle_site_symmetry_3
_geom_angle
_geom_angle_publ_flag
C7 S1A C8A . . . 98.3(5) no
C7 S1B C8B . . . 84.7(4) no
C23 S2A C24A . . . 88.9(5) no
C23 S2B C24B . . . 97.0(4) no
N2 N1 C7 . . . 121.0(3) no
C7 N1 C9 . . . 115.8(3) no
N2 N1 C9 . . . 119.3(3) no
N1 N2 C11 . . . 119.4(3) no
C15 N3 C16 . . . 117.2(3) no
C11 N2 HN2 . . . 127(2) no
N1 N2 HN2 . . . 109(2) no
N5 N4 C23 . . . 118.1(3) no
N5 N4 C25 . . . 119.1(3) no
C23 N4 C25 . . . 118.2(3) no
N4 N5 C27 . . . 117.7(3) no
C31 N6 C32 . . . 116.8(4) no
N4 N5 HN5 . . . 118(3) no
C27 N5 HN5 . . . 122(3) no
C2 C1 C6 . . . 122.0(5) no
C1 C2 C3 . . . 121.1(6) no
Cl1 C3 C2 . . . 121.6(5) no
C2 C3 C4 . . . 121.4(5) no
Cl1 C3 C4 . . . 116.9(4) no
C3 C4 C5 . . . 119.1(5) no
C4 C5 C6 . . . 118.5(5) no
C5 C6 C7 . . . 117.3(4) no
C1 C6 C7 . . . 124.8(4) no
C1 C6 C5 . . . 117.9(4) no
N1 C7 C6 . . . 113.5(3) no
S1B C7 C6 . . . 111.5(3) no
S1B C7 N1 . . . 103.1(3) no
S1A C7 C6 . . . 112.0(4) no
S1A C7 N1 . . . 99.2(3) no
S1A C8A C10A . . . 118.9(8) no
C9 C8A C10A . . . 102.9(8) no
S1A C8A C9 . . . 100.5(6) no
S1B C8B C9 . . . 106.8(6) no
S1B C8B C10B . . . 111.3(7) no
C9 C8B C10B . . . 112.1(8) no
O1B C9 C8B . . . 132.6(10) no
N1 C9 C8B . . . 107.7(5) no
O1A C9 C8A . . . 118.5(10) no
O1B C9 N1 . . . 119.4(10) no
O1A C9 N1 . . . 125.8(10) no
N1 C9 C8A . . . 115.6(5) no
N2 C11 C12 . . . 116.7(4) no
O2 C11 N2 . . . 122.3(4) no
O2 C11 C12 . . . 121.1(4) no
C13 C12 C16 . . . 117.6(4) no
C11 C12 C13 . . . 119.0(4) no
C11 C12 C16 . . . 123.4(3) no
C12 C13 C14 . . . 120.1(4) no
C13 C14 C15 . . . 117.8(4) no
N3 C15 C14 . . . 123.6(4) no
N3 C16 C12 . . . 123.7(3) no
C2 C1 H1 . . . 119.00 no
C6 C1 H1 . . . 119.00 no
C3 C2 H2 . . . 119.00 no
C1 C2 H2 . . . 120.00 no
C3 C4 H4 . . . 121.00 no
C5 C4 H4 . . . 120.00 no
C4 C5 H5 . . . 121.00 no
C6 C5 H5 . . . 121.00 no
S1A C7 H7 . . . 111.00 no
S1B C7 H7 . . . 107.00 no
N1 C7 H7 . . . 111.00 no
C6 C7 H7 . . . 111.00 no
S1A C8A H8A . . . 111.00 no
C10A C8A H8A . . . 111.00 no
C9 C8A H8A . . . 111.00 no
C9 C8B H8B . . . 109.00 no
C10B C8B H8B . . . 109.00 no
S1B C8B H8B . . . 109.00 no
H10A C10A H10B . . . 109.00 no
H10B C10A H10C . . . 109.00 no
H10A C10A H10C . . . 109.00 no
C8A C10A H10C . . . 109.00 no
C8A C10A H10B . . . 109.00 no
C8A C10A H10A . . . 109.00 no
C8B C10B H10E . . . 109.00 no
C8B C10B H10F . . . 109.00 no
H10D C10B H10E . . . 109.00 no
H10E C10B H10F . . . 109.00 no
H10D C10B H10F . . . 110.00 no
C8B C10B H10D . . . 109.00 no
C12 C13 H13 . . . 120.00 no
C14 C13 H13 . . . 120.00 no
C15 C14 H14 . . . 121.00 no
C13 C14 H14 . . . 121.00 no
C14 C15 H15 . . . 118.00 no
N3 C15 H15 . . . 118.00 no
C12 C16 H16 . . . 118.00 no
N3 C16 H16 . . . 118.00 no
C18 C17 C22 . . . 121.1(4) no
C17 C18 C19 . . . 119.9(4) no
Cl2 C19 C18 . . . 119.8(4) no
C18 C19 C20 . . . 120.2(4) no
Cl2 C19 C20 . . . 120.0(4) no
C19 C20 C21 . . . 119.4(4) no
C20 C21 C22 . . . 121.0(4) no
C17 C22 C23 . . . 118.9(4) no
C21 C22 C23 . . . 122.7(4) no
C17 C22 C21 . . . 118.4(4) no
S2B C23 C22 . . . 109.0(4) no
S2A C23 C22 . . . 114.3(5) no
S2A C23 N4 . . . 106.3(4) no
S2B C23 N4 . . . 100.7(3) no
N4 C23 C22 . . . 113.6(3) no
S2A C24A C26A . . . 113.9(10) no
C25 C24A C26A . . . 111.0(10) no
S2A C24A C25 . . . 108.0(8) no
C25 C24B C26B . . . 100.6(8) no
S2B C24B C25 . . . 103.6(6) no
S2B C24B C26B . . . 115.6(8) no
O3B C25 N4 . . . 120.1(9) no
N4 C25 C24B . . . 114.7(5) no
O3A C25 N4 . . . 125.8(11) no
O3B C25 C24B . . . 121.4(9) no
O3A C25 C24A . . . 117.6(11) no
N4 C25 C24A . . . 106.9(5) no
N5 C27 C28 . . . 115.7(4) no
O4 C27 C28 . . . 121.7(4) no
O4 C27 N5 . . . 122.6(4) no
C29 C28 C32 . . . 116.8(4) no
C27 C28 C29 . . . 124.7(3) no
C27 C28 C32 . . . 118.5(4) no
C28 C29 C30 . . . 119.9(4) no
C29 C30 C31 . . . 118.6(4) no
N6 C31 C30 . . . 124.1(4) no
N6 C32 C28 . . . 124.0(4) no
C18 C17 H17 . . . 119.00 no
C22 C17 H17 . . . 120.00 no
C17 C18 H18 . . . 120.00 no
C19 C18 H18 . . . 120.00 no
C19 C20 H20 . . . 120.00 no
C21 C20 H20 . . . 120.00 no
C20 C21 H21 . . . 120.00 no
C22 C21 H21 . . . 119.00 no
S2B C23 H23 . . . 119.00 no
N4 C23 H23 . . . 107.00 no
C22 C23 H23 . . . 107.00 no
S2A C23 H23 . . . 107.00 no
S2A C24A H24A . . . 108.00 no
C26A C24A H24A . . . 108.00 no
C25 C24A H24A . . . 108.00 no
S2B C24B H24B . . . 112.00 no
C25 C24B H24B . . . 112.00 no
C26B C24B H24B . . . 112.00 no
C24A C26A H26A . . . 109.00 no
C24A C26A H26B . . . 110.00 no
H26A C26A H26B . . . 110.00 no
H26A C26A H26C . . . 109.00 no
C24A C26A H26C . . . 109.00 no
H26B C26A H26C . . . 110.00 no
C24B C26B H26E . . . 109.00 no
C24B C26B H26F . . . 109.00 no
C24B C26B H26D . . . 109.00 no
H26D C26B H26F . . . 110.00 no
H26E C26B H26F . . . 109.00 no
H26D C26B H26E . . . 109.00 no
C30 C29 H29 . . . 120.00 no
C28 C29 H29 . . . 120.00 no
C31 C30 H30 . . . 121.00 no
C29 C30 H30 . . . 121.00 no
N6 C31 H31 . . . 118.00 no
C30 C31 H31 . . . 118.00 no
C28 C32 H32 . . . 118.00 no
N6 C32 H32 . . . 118.00 no

loop_
_geom_bond_atom_site_label_1
_geom_bond_atom_site_label_2
_geom_bond_site_symmetry_1
_geom_bond_site_symmetry_2
_geom_bond_distance
_geom_bond_publ_flag
Cl1 C3 . . 1.745(6) no
Cl2 C19 . . 1.733(5) no
S1A C7 . . 1.800(8) no
S1A C8A . . 1.804(12) no
S1B C8B . . 1.800(10) no
S1B C7 . . 1.850(6) no
S2A C24A . . 1.787(13) no
S2A C23 . . 1.798(8) no
S2B C24B . . 1.800(11) no
S2B C23 . . 1.836(8) no
O1A C9 . . 1.248(15) no
O1B C9 . . 1.244(15) no
O2 C11 . . 1.221(6) no
O3A C25 . . 1.235(16) no
O3B C25 . . 1.236(13) no
O4 C27 . . 1.211(6) no
N1 C7 . . 1.465(4) no
N1 C9 . . 1.356(6) no
N1 N2 . . 1.382(4) no
N2 C11 . . 1.338(6) no
N3 C15 . . 1.328(6) no
N3 C16 . . 1.331(5) no
N2 HN2 . . 0.85(3) no
N4 C23 . . 1.466(5) no
N4 C25 . . 1.358(6) no
N4 N5 . . 1.391(5) no
N5 C27 . . 1.362(6) no
N6 C31 . . 1.327(6) no
N6 C32 . . 1.330(6) no
N5 HN5 . . 0.86(4) no
C1 C2 . . 1.335(8) no
C1 C6 . . 1.367(7) no
C2 C3 . . 1.342(8) no
C3 C4 . . 1.350(10) no
C4 C5 . . 1.418(7) no
C5 C6 . . 1.418(6) no
C6 C7 . . 1.493(6) no
C8A C9 . . 1.517(10) no
C8A C10A . . 1.490(17) no
C8B C10B . . 1.492(13) no
C8B C9 . . 1.523(10) no
C11 C12 . . 1.496(5) no
C12 C16 . . 1.371(5) no
C12 C13 . . 1.380(6) no
C13 C14 . . 1.365(7) no
C14 C15 . . 1.377(7) no
C1 H1 . . 0.9300 no
C2 H2 . . 0.9300 no
C4 H4 . . 0.9300 no
C5 H5 . . 0.9300 no
C7 H7 . . 0.9800 no
C8A H8A . . 0.9800 no
C8B H8B . . 0.9800 no
C10A H10B . . 0.9600 no
C10A H10A . . 0.9600 no
C10A H10C . . 0.9600 no
C10B H10E . . 0.9600 no
C10B H10F . . 0.9600 no
C10B H10D . . 0.9600 no
C13 H13 . . 0.9300 no
C14 H14 . . 0.9300 no
C15 H15 . . 0.9300 no
C16 H16 . . 0.9300 no
C17 C22 . . 1.383(5) no
C17 C18 . . 1.366(6) no
C18 C19 . . 1.375(7) no
C19 C20 . . 1.381(7) no
C20 C21 . . 1.372(7) no
C21 C22 . . 1.386(7) no
C22 C23 . . 1.498(6) no
C24A C25 . . 1.538(12) no
C24A C26A . . 1.504(16) no
C24B C25 . . 1.510(9) no
C24B C26B . . 1.517(16) no
C27 C28 . . 1.497(5) no
C28 C29 . . 1.387(6) no
C28 C32 . . 1.391(6) no
C29 C30 . . 1.363(6) no
C30 C31 . . 1.365(6) no
C17 H17 . . 0.9300 no
C18 H18 . . 0.9300 no
C20 H20 . . 0.9300 no
C21 H21 . . 0.9300 no
C23 H23 . . 0.9800 no
C24A H24A . . 0.9800 no
C24B H24B . . 0.9800 no
C26A H26A . . 0.9600 no
C26A H26B . . 0.9600 no
C26A H26C . . 0.9600 no
C26B H26D . . 0.9600 no
C26B H26E . . 0.9600 no
C26B H26F . . 0.9600 no
C29 H29 . . 0.9300 no
C30 H30 . . 0.9300 no
C31 H31 . . 0.9300 no
C32 H32 . . 0.9300 no

loop_
_geom_contact_atom_site_label_1
_geom_contact_atom_site_label_2
_geom_contact_distance
_geom_contact_site_symmetry_1
_geom_contact_site_symmetry_2
_geom_contact_publ_flag
Cl1 C26B 3.373(13) . 1_664 no
Cl1 H26D 2.7600 . 1_664 no
Cl1 H26F 3.1100 . 1_664 no
Cl1 H26A 3.1200 . 1_664 no
Cl2 H24B 3.0400 . 2_656 no
S2A O4 3.428(12) . 2_556 no
S2A O1A 3.42(2) . 2_656 no
S1A H18 3.0600 . 2_666 no
S1B H18 2.9400 . 2_666 no
S1B H30 3.1100 . 2_665 no
S2B H20 3.1300 . 2_656 no
O1A N2 2.78(2) . . no
O1A C11 3.19(2) . . no
O1A C14 3.160(14) . 2_655 no
O1A S2A 3.42(2) . 2_656 no
O1A C15 3.216(16) . 2_655 no
O1B N2 2.69(2) . . no
O1B C11 3.33(2) . . no
O1B C32 3.322(17) . 1_655 no
O1B C14 3.315(15) . 2_655 no
O2 N1 2.677(5) . . no
O2 C7 3.154(5) . . no
O2 C9 3.215(7) . . no
O2 C5 3.245(6) . 2_665 no
O3A C31 3.004(15) . 2_555 no
O3A O4 3.13(2) . . no
O3A C27 3.07(2) . . no
O3A N5 2.77(2) . . no
O3B C27 3.222(18) . . no
O3B C31 3.139(13) . 2_555 no
O3B N5 2.707(18) . . no
O3B C16 3.242(15) . 2_655 no
O4 O3A 3.13(2) . . no
O4 S2A 3.428(12) . 2_556 no
O4 C25 3.071(6) . . no
O4 C23 3.225(5) . . no
O4 N4 2.674(5) . . no
O4 C17 3.367(6) . 2_556 no
O1A H10C 2.8800 . . no
O1A H15 2.6500 . 2_655 no
O1A H14 2.5800 . 2_655 no
O1A H10B 2.3600 . . no
O1B H32 2.6900 . 1_655 no
O1B H14 2.5900 . 2_655 no
O1B H10F 2.8400 . . no
O1B HN2 2.72(4) . . no
O2 H7 2.8300 . 2_665 no
O2 H5 2.4200 . 2_665 no
O2 H13 2.5300 . . no
O2 H7 2.7500 . . no
O3A H26C 2.6900 . . no
O3A H31 2.2700 . 2_555 no
O3B H31 2.4500 . 2_555 no
O3B H26E 2.6400 . . no
O3B H16 2.5000 . 2_655 no
O4 H17 2.5000 . 2_556 no
O4 H32 2.5300 . . no
O4 H23 2.7300 . . no
N1 O2 2.677(5) . . no
N2 C1 3.192(6) . . no
N2 O1A 2.78(2) . . no
N2 N6 2.932(5) . 1_655 no
N2 O1B 2.69(2) . . no
N3 N5 2.950(5) . 2_655 no
N4 O4 2.674(5) . . no
N5 N3 2.950(5) . 2_655 no
N5 C21 3.195(6) . . no
N5 O3A 2.77(2) . . no
N5 O3B 2.707(18) . . no
N6 N2 2.932(5) . 1_455 no
N1 H1 2.7000 . . no
N2 H1 2.9100 . . no
N2 H16 2.5600 . . no
N3 H29 2.6500 . 2_655 no
N3 HN5 2.16(4) . 2_655 no
N3 H21 2.8700 . 2_655 no
N4 H21 2.5700 . . no
N5 H21 2.8400 . . no
N5 H29 2.6700 . . no
N6 HN2 2.09(3) . 1_455 no
N6 H16 2.8800 . 1_455 no
C1 N2 3.192(6) . . no
C4 C29 3.578(6) . 2_665 no
C5 O2 3.245(6) . 2_665 no
C7 O2 3.154(5) . . no
C9 O2 3.215(7) . . no
C11 O1A 3.19(2) . . no
C11 O1B 3.33(2) . . no
C13 C13 3.584(7) . 2_655 no
C13 C18 3.479(7) . 1_554 no
C14 O1A 3.160(14) . 2_655 no
C14 O1B 3.315(15) . 2_655 no
C15 O1A 3.216(16) . 2_655 no
C16 O3B 3.242(15) . 2_655 no
C17 O4 3.367(6) . 2_556 no
C18 C13 3.479(7) . 1_556 no
C21 C21 3.570(7) . 2_656 no
C21 N5 3.195(6) . . no
C23 O4 3.225(5) . . no
C25 O4 3.071(6) . . no
C26B Cl1 3.373(13) . 1_446 no
C27 O3B 3.222(18) . . no
C27 O3A 3.07(2) . . no
C29 C4 3.578(6) . 2_665 no
C31 O3B 3.139(13) . 2_555 no
C31 O3A 3.004(15) . 2_555 no
C32 O1B 3.322(17) . 1_455 no
C1 H1 3.0900 . 2_765 no
C16 HN2 2.68(4) . . no
C16 H29 3.0900 . 2_655 no
C16 HN5 2.90(4) . 2_655 no
C18 H10D 3.0700 . 2_666 no
C18 H10A 2.9900 . 2_666 no
C21 HN5 3.10(5) . . no
C27 H23 2.9600 . . no
C29 HN5 2.61(5) . . no
C31 HN2 3.03(3) . 1_455 no
C32 HN2 2.99(3) . 1_455 no
H1 N2 2.9100 . . no
H1 C1 3.0900 . 2_765 no
H1 N1 2.7000 . . no
HN2 O1B 2.72(4) . . no
HN2 N6 2.09(3) . 1_655 no
HN2 C31 3.03(3) . 1_655 no
HN2 C16 2.68(4) . . no
HN2 C32 2.99(3) . 1_655 no
HN2 H16 2.1700 . . no
HN5 H29 2.1300 . . no
HN5 C29 2.61(5) . . no
HN5 H21 2.5900 . . no
HN5 N3 2.16(4) . 2_655 no
HN5 C21 3.10(5) . . no
HN5 C16 2.90(4) . 2_655 no
H5 H7 2.3400 . . no
H5 O2 2.4200 . 2_665 no
H7 H7 2.5100 . 2_665 no
H7 H8B 2.5500 . . no
H7 H5 2.3400 . . no
H7 O2 2.8300 . 2_665 no
H7 O2 2.7500 . . no
H8A H26A 2.5600 . 2_656 no
H8B H7 2.5500 . . no
H10A C18 2.9900 . 2_666 no
H10B O1A 2.3600 . . no
H10C O1A 2.8800 . . no
H10D C18 3.0700 . 2_666 no
H10F O1B 2.8400 . . no
H13 O2 2.5300 . . no
H14 H32 2.5300 . 2_555 no
H14 O1B 2.5900 . 2_655 no
H14 O1A 2.5800 . 2_655 no
H15 O1A 2.6500 . 2_655 no
H16 N2 2.5600 . . no
H16 N6 2.8800 . 1_655 no
H16 HN2 2.1700 . . no
H16 O3B 2.5000 . 2_655 no
H17 H23 2.4400 . . no
H17 O4 2.5000 . 2_556 no
H18 S1A 3.0600 . 2_666 no
H18 S1B 2.9400 . 2_666 no
H20 S2B 3.1300 . 2_656 no
H21 HN5 2.5900 . . no
H21 N4 2.5700 . . no
H21 N5 2.8400 . . no
H21 N3 2.8700 . 2_655 no
H23 H17 2.4400 . . no
H23 O4 2.7300 . . no
H23 C27 2.9600 . . no
H23 H23 2.4900 . 2_556 no
H24B Cl2 3.0400 . 2_656 no
H26A H8A 2.5600 . 2_656 no
H26A Cl1 3.1200 . 1_446 no
H26C O3A 2.6900 . . no
H26D Cl1 2.7600 . 1_446 no
H26E O3B 2.6400 . . no
H26F Cl1 3.1100 . 1_446 no
H29 N5 2.6700 . . no
H29 HN5 2.1300 . . no
H29 C16 3.0900 . 2_655 no
H29 N3 2.6500 . 2_655 no
H30 S1B 3.1100 . 2_665 no
H31 O3A 2.2700 . 2_555 no
H31 O3B 2.4500 . 2_555 no
H32 H14 2.5300 . 2_555 no
H32 O4 2.5300 . . no
H32 O1B 2.6900 . 1_455 no

loop_
_geom_hbond_atom_site_label_D
_geom_hbond_atom_site_label_H
_geom_hbond_atom_site_label_A
_geom_hbond_site_symmetry_A
_geom_hbond_distance_DH
_geom_hbond_distance_HA
_geom_hbond_distance_DA
_geom_hbond_angle_DHA
_geom_hbond_publ_flag
N2 HN2 N6 1_655 0.85(3) 2.09(3) 2.932(5) 168(3) yes
N5 HN5 N3 2_655 0.86(4) 2.16(4) 2.950(5) 153(4) yes
C5 H5 O2 2_665 0.93 2.42 3.245(6) 147 yes
C14 H14 O1A 2_655 0.93 2.58 3.160(14) 121 yes
C16 H16 N2 . 0.93 2.56 2.865(5) 100 ?
C16 H16 O3B 2_655 0.93 2.50 3.242(15) 136 yes
C17 H17 O4 2_556 0.93 2.50 3.367(6) 155 yes
C21 H21 N4 . 0.93 2.57 2.885(6) 101 ?
C26B H26D Cl1 1_446 0.96 2.76 3.373(13) 123 yes
C31 H31 O3B 2_555 0.93 2.45 3.139(13) 131 yes

loop_
_geom_torsion_atom_site_label_1
_geom_torsion_atom_site_label_2
_geom_torsion_atom_site_label_3
_geom_torsion_atom_site_label_4
_geom_torsion_site_symmetry_1
_geom_torsion_site_symmetry_2
_geom_torsion_site_symmetry_3
_geom_torsion_site_symmetry_4
_geom_torsion
_geom_torsion_publ_flag
C8A S1A C7 N1 . . . . -26.5(6) no
C8A S1A C7 C6 . . . . -146.5(5) no
C7 S1A C8A C9 . . . . 13.9(8) no
C7 S1A C8A C10A . . . . -97.4(8) no
C23 S2B C24B C26B . . . . -98.4(9) no
C24B S2B C23 N4 . . . . -19.7(6) no
C24B S2B C23 C22 . . . . -139.5(5) no
C23 S2B C24B C25 . . . . 10.6(7) no
C9 N1 N2 C11 . . . . 79.5(5) no
C9 N1 C7 S1A . . . . 34.4(6) no
N2 N1 C7 C6 . . . . -48.9(5) no
C7 N1 N2 C11 . . . . -77.4(5) no
C9 N1 C7 C6 . . . . 153.4(4) no
N2 N1 C9 O1A . . . . -9.6(14) no
C7 N1 C9 O1A . . . . 148.6(13) no
N2 N1 C9 C8A . . . . 174.1(6) no
C7 N1 C9 C8A . . . . -27.8(8) no
N2 N1 C7 S1A . . . . -167.9(4) no
N1 N2 C11 C12 . . . . -172.1(3) no
N1 N2 C11 O2 . . . . 8.2(6) no
C15 N3 C16 C12 . . . . 0.3(6) no
C16 N3 C15 C14 . . . . 1.7(6) no
C23 N4 C25 O3B . . . . -178.7(8) no
N5 N4 C25 C24B . . . . -176.0(5) no
C23 N4 C25 C24B . . . . -20.5(7) no
N5 N4 C25 O3B . . . . 25.9(10) no
C23 N4 N5 C27 . . . . -85.1(5) no
C25 N4 N5 C27 . . . . 70.3(5) no
C25 N4 C23 C22 . . . . 142.4(4) no
N5 N4 C23 C22 . . . . -61.9(5) no
C25 N4 C23 S2B . . . . 26.0(5) no
N5 N4 C23 S2B . . . . -178.3(4) no
N4 N5 C27 C28 . . . . -173.9(3) no
N4 N5 C27 O4 . . . . 8.5(6) no
C32 N6 C31 C30 . . . . 1.0(6) no
C31 N6 C32 C28 . . . . -0.7(7) no
C6 C1 C2 C3 . . . . -0.9(9) no
C2 C1 C6 C7 . . . . -177.1(5) no
C2 C1 C6 C5 . . . . 1.5(7) no
C1 C2 C3 C4 . . . . 0.0(9) no
C1 C2 C3 Cl1 . . . . 177.5(5) no
C2 C3 C4 C5 . . . . 0.2(8) no
Cl1 C3 C4 C5 . . . . -177.5(4) no
C3 C4 C5 C6 . . . . 0.5(7) no
C4 C5 C6 C7 . . . . 177.5(4) no
C4 C5 C6 C1 . . . . -1.3(6) no
C1 C6 C7 S1A . . . . 76.2(5) no
C1 C6 C7 N1 . . . . -35.1(6) no
C5 C6 C7 S1A . . . . -102.5(5) no
C5 C6 C7 N1 . . . . 146.2(4) no
S1A C8A C9 N1 . . . . 4.6(9) no
S1A C8A C9 O1A . . . . -172.0(12) no
C10A C8A C9 N1 . . . . 127.7(7) no
C10A C8A C9 O1A . . . . -48.9(14) no
N2 C11 C12 C16 . . . . -13.1(5) no
N2 C11 C12 C13 . . . . 166.0(4) no
O2 C11 C12 C13 . . . . -14.3(6) no
O2 C11 C12 C16 . . . . 166.6(4) no
C13 C12 C16 N3 . . . . -1.3(6) no
C11 C12 C16 N3 . . . . 177.9(4) no
C11 C12 C13 C14 . . . . -178.8(4) no
C16 C12 C13 C14 . . . . 0.4(6) no
C12 C13 C14 C15 . . . . 1.4(7) no
C13 C14 C15 N3 . . . . -2.5(7) no
C18 C17 C22 C23 . . . . 176.4(4) no
C18 C17 C22 C21 . . . . 0.5(6) no
C22 C17 C18 C19 . . . . 0.2(7) no
C17 C18 C19 C20 . . . . 0.3(7) no
C17 C18 C19 Cl2 . . . . 179.9(4) no
C18 C19 C20 C21 . . . . -1.5(7) no
Cl2 C19 C20 C21 . . . . 178.9(4) no
C19 C20 C21 C22 . . . . 2.2(7) no
C20 C21 C22 C23 . . . . -177.4(4) no
C20 C21 C22 C17 . . . . -1.7(7) no
C21 C22 C23 N4 . . . . -23.6(6) no
C21 C22 C23 S2B . . . . 87.8(5) no
C17 C22 C23 N4 . . . . 160.7(4) no
C17 C22 C23 S2B . . . . -87.8(5) no
C26B C24B C25 N4 . . . . 122.6(7) no
S2B C24B C25 N4 . . . . 2.8(8) no
C26B C24B C25 O3B . . . . -79.5(12) no
S2B C24B C25 O3B . . . . 160.6(9) no
N5 C27 C28 C29 . . . . 24.8(5) no
O4 C27 C28 C29 . . . . -157.5(4) no
O4 C27 C28 C32 . . . . 19.8(6) no
N5 C27 C28 C32 . . . . -157.9(4) no
C32 C28 C29 C30 . . . . 0.0(6) no
C27 C28 C32 N6 . . . . -177.3(4) no
C27 C28 C29 C30 . . . . 177.3(4) no
C29 C28 C32 N6 . . . . 0.2(7) no
C28 C29 C30 C31 . . . . 0.3(6) no
C29 C30 C31 N6 . . . . -0.8(6) no
